data_7250034
loop_
_publ_author_name
'Song, Lixing'
'Wei, Lijie'
'Liu, Chunling'
'Liu, Yiwei'
'Lian, Xiang'

_publ_section_title
;
 Halogen-bonded cocrystallization of racetam pharmaceuticals and
 perfluorinated iodobenzenes
;
_journal_issue 14
_journal_name_full CrystEngComm
_journal_page_first 2233
_journal_page_last 2240
_journal_paper_doi 10.1039/D5CE00090D
_journal_volume 27
_journal_year 2025
_chemical_formula_moiety '3(C6 F4 I2), 2(C8 H14 N2 O2)'
_chemical_formula_sum 'C34 H28 F12 I6 N4 O4'
_chemical_formula_weight 1546.00
_space_group_crystal_system triclinic
_space_group_IT_number 2
_space_group_name_Hall '-P 1'
_space_group_name_H-M_alt 'P -1'
_atom_sites_solution_hydrogens geom
_audit_creation_method SHELXL-2014/7
_audit_update_record
;
2024-12-26 deposited with the CCDC.	2025-02-26 downloaded from the CCDC.
;
_cell_angle_alpha 92.855(6)
_cell_angle_beta 95.703(5)
_cell_angle_gamma 99.376(5)
_cell_formula_units_Z 1
_cell_length_a 8.8594(5)
_cell_length_b 10.1598(7)
_cell_length_c 12.8080(10)
_cell_measurement_reflns_used 4945
_cell_measurement_temperature 297(2)
_cell_measurement_theta_max 28.5510
_cell_measurement_theta_min 3.1970
_cell_volume 1129.25(14)
_computing_cell_refinement 'CrysAlisPro 1.171.39.46 (Rigaku OD, 2018)'
_computing_data_collection 'CrysAlisPro 1.171.39.46 (Rigaku OD, 2018)'
_computing_data_reduction 'CrysAlisPro 1.171.39.46 (Rigaku OD, 2018)'
_computing_molecular_graphics 'MERCURY (Macrae et al., 2008)'
_computing_publication_material
;
'MERCURY (Macrae et al., 2008), Platon (Spek, 2009)'
;
_computing_structure_refinement 'SHELXL-2014/7 (Sheldrick, 2014)'
_computing_structure_solution 'SHELXT (Sheldrick, 2015)'
_diffrn_ambient_temperature 297(2)
_diffrn_measured_fraction_theta_full 0.997
_diffrn_measured_fraction_theta_max 0.852
_diffrn_measurement_device_type 'Xcalibur, Ruby, Gemini ultra'
_diffrn_radiation_monochromator graphite
_diffrn_radiation_type MoK\a
_diffrn_radiation_wavelength 0.71073
_diffrn_reflns_av_R_equivalents 0.0226
_diffrn_reflns_av_unetI/netI 0.0376
_diffrn_reflns_Laue_measured_fraction_full 0.997
_diffrn_reflns_Laue_measured_fraction_max 0.852
_diffrn_reflns_limit_h_max 10
_diffrn_reflns_limit_h_min -12
_diffrn_reflns_limit_k_max 13
_diffrn_reflns_limit_k_min -12
_diffrn_reflns_limit_l_max 13
_diffrn_reflns_limit_l_min -17
_diffrn_reflns_number 9585
_diffrn_reflns_point_group_measured_fraction_full 0.997
_diffrn_reflns_point_group_measured_fraction_max 0.852
_diffrn_reflns_theta_full 25.242
_diffrn_reflns_theta_max 29.364
_diffrn_reflns_theta_min 2.036
_diffrn_source 'fine-focus sealed X-ray tube'
_exptl_absorpt_coefficient_mu 4.217
_exptl_absorpt_correction_T_max 1.00000
_exptl_absorpt_correction_T_min 0.73201
_exptl_absorpt_correction_type multi-scan
_exptl_absorpt_process_details
;
CrysAlisPro 1.171.39.46 (Rigaku Oxford Diffraction, 2018)
Empirical absorption correction using spherical harmonics,
 implemented in SCALE3 ABSPACK scaling algorithm.
;
_exptl_crystal_colour colourless
_exptl_crystal_density_diffrn 2.273
_exptl_crystal_description block
_exptl_crystal_F_000 718
_exptl_crystal_size_max 0.50
_exptl_crystal_size_mid 0.20
_exptl_crystal_size_min 0.17
_refine_diff_density_max 0.541
_refine_diff_density_min -1.056
_refine_diff_density_rms 0.106
_refine_ls_extinction_method none
_refine_ls_goodness_of_fit_ref 1.048
_refine_ls_hydrogen_treatment constr
_refine_ls_matrix_type full
_refine_ls_number_parameters 272
_refine_ls_number_reflns 5281
_refine_ls_number_restraints 0
_refine_ls_restrained_S_all 1.048
_refine_ls_R_factor_all 0.0493
_refine_ls_R_factor_gt 0.0348
_refine_ls_shift/su_max 0.001
_refine_ls_shift/su_mean 0.000
_refine_ls_structure_factor_coef Fsqd
_refine_ls_weighting_details 'w=1/[\s^2^(Fo^2^)+(0.0279P)^2^+0.3443P] where P=(Fo^2^+2Fc^2^)/3'
_refine_ls_weighting_scheme calc
_refine_ls_wR_factor_gt 0.0673
_refine_ls_wR_factor_ref 0.0753
_reflns_Friedel_coverage 0.000
_reflns_number_gt 4160
_reflns_number_total 5281
_reflns_threshold_expression 'I > 2\s(I)'
_cod_data_source_file d5ce00090d2.cif
_cod_data_source_block ETI_DTFB_meoh
_cod_depositor_comments 'Adding full bibliography for 7250032--7250035.cif.'
_cod_original_cell_volume 1129.25(13)
_cod_database_code 7250034
_shelx_shelxl_version_number 2014/7
_shelx_space_group_comment
;
The symmetry employed for this shelxl refinement is uniquely defined
by the following loop, which should always be used as a source of
symmetry information in preference to the above space-group names.
They are only intended as comments.
;

loop_
_space_group_symop_operation_xyz
'x, y, z'
'-x, -y, -z'

loop_
_atom_site_label
_atom_site_type_symbol
_atom_site_fract_x
_atom_site_fract_y
_atom_site_fract_z
_atom_site_U_iso_or_equiv
_atom_site_adp_type
_atom_site_occupancy
_atom_site_site_symmetry_order
_atom_site_calc_flag
_atom_site_refinement_flags_posn
_atom_site_refinement_flags_adp
_atom_site_refinement_flags_occupancy
_atom_site_disorder_assembly
_atom_site_disorder_group
O3 O 0.8339(3) 1.0301(2) -0.02998(19) 0.0387(6) Uani 1 1 d . . . . .
C2 C 0.8353(4) 0.9897(3) 0.0589(3) 0.0327(8) Uani 1 1 d . . . . .
C4 C 0.8772(5) 1.0741(4) 0.1603(3) 0.0485(10) Uani 1 1 d . . . . .
H4A H 0.9849 1.1149 0.1674 0.058 Uiso 1 1 calc R U . . .
H4B H 0.8151 1.1442 0.1633 0.058 Uiso 1 1 calc R U . . .
C5 C 0.8458(5) 0.9804(4) 0.2452(3) 0.0549(12) Uani 1 1 d . . . . .
H5A H 0.9350 0.9891 0.2970 0.066 Uiso 1 1 calc R U . . .
H5B H 0.7591 1.0002 0.2801 0.066 Uiso 1 1 calc R U . . .
C6 C 0.8108(6) 0.8427(4) 0.1937(3) 0.0580(12) Uani 1 1 d . . . . .
H6A H 0.8917 0.7923 0.2144 0.070 Uiso 1 1 calc R U . . .
H6B H 0.7139 0.7955 0.2122 0.070 Uiso 1 1 calc R U . . .
N1 N 0.8017(3) 0.8615(3) 0.0812(2) 0.0307(6) Uani 1 1 d . . . . .
C7 C 0.7475(4) 0.7504(3) 0.0028(2) 0.0292(7) Uani 1 1 d . . . . .
H7 H 0.7499 0.7876 -0.0663 0.035 Uiso 1 1 calc R U . . .
C8 C 0.8558(4) 0.6466(3) 0.0063(2) 0.0304(7) Uani 1 1 d . . . . .
O9 O 0.8018(3) 0.5268(2) -0.0131(2) 0.0396(6) Uani 1 1 d . . . . .
N10 N 1.0051(3) 0.6904(3) 0.0268(2) 0.0389(7) Uani 1 1 d . . . . .
H10A H 1.0687 0.6348 0.0271 0.047 Uiso 1 1 calc R U . . .
H10B H 1.0387 0.7744 0.0400 0.047 Uiso 1 1 calc R U . . .
C11 C 0.5814(4) 0.6876(3) 0.0109(3) 0.0404(9) Uani 1 1 d . . . . .
H11A H 0.5524 0.6118 -0.0403 0.049 Uiso 1 1 calc R U . . .
H11B H 0.5738 0.6544 0.0802 0.049 Uiso 1 1 calc R U . . .
C12 C 0.4693(5) 0.7842(5) -0.0074(4) 0.0634(13) Uani 1 1 d . . . . .
H12A H 0.4946 0.8576 0.0449 0.095 Uiso 1 1 calc R U . . .
H12B H 0.3665 0.7388 -0.0026 0.095 Uiso 1 1 calc R U . . .
H12C H 0.4758 0.8172 -0.0760 0.095 Uiso 1 1 calc R U . . .
C19 C 0.5709(4) 1.0063(4) 0.6039(3) 0.0438(9) Uani 1 1 d . . . . .
C20 C 0.4522(5) 0.9034(4) 0.5651(3) 0.0446(9) Uani 1 1 d . . . . .
C21 C 0.3845(5) 0.8990(4) 0.4644(3) 0.0465(10) Uani 1 1 d . . . . .
I3 I 0.67523(3) 1.01457(3) 0.75725(2) 0.05488(10) Uani 1 1 d . . . . .
F5 F 0.4043(3) 0.8065(3) 0.62796(19) 0.0671(7) Uani 1 1 d . . . . .
F6 F 0.2718(3) 0.7950(3) 0.4316(2) 0.0703(7) Uani 1 1 d . . . . .
C16 C 0.5710(5) 0.5006(5) 0.6037(3) 0.0487(10) Uani 1 1 d . . . . .
C17 C 0.4591(5) 0.3951(5) 0.5601(3) 0.0533(11) Uani 1 1 d . . . . .
C18 C 0.3915(5) 0.3952(5) 0.4589(3) 0.0503(11) Uani 1 1 d . . . . .
I2 I 0.67385(3) 0.50025(4) 0.75598(2) 0.06189(11) Uani 1 1 d . . . . .
F3 F 0.4164(3) 0.2902(3) 0.6163(2) 0.0705(7) Uani 1 1 d . . . . .
F4 F 0.2851(3) 0.2889(3) 0.4202(2) 0.0678(7) Uani 1 1 d . . . . .
C13 C 0.9307(4) 0.4839(3) 0.3958(3) 0.0358(8) Uani 1 1 d . . . . .
C14 C 0.9704(4) 0.3773(3) 0.4475(3) 0.0365(8) Uani 1 1 d . . . . .
C15 C 1.0370(4) 0.3921(3) 0.5495(3) 0.0385(8) Uani 1 1 d . . . . .
I1 I 0.83116(3) 0.46184(3) 0.24102(2) 0.05007(9) Uani 1 1 d . . . . .
F1 F 0.9432(3) 0.2544(2) 0.39804(17) 0.0538(6) Uani 1 1 d . . . . .
F2 F 1.0716(3) 0.2841(2) 0.59623(17) 0.0555(6) Uani 1 1 d . . . . .

loop_
_atom_site_aniso_label
_atom_site_aniso_U_11
_atom_site_aniso_U_22
_atom_site_aniso_U_33
_atom_site_aniso_U_23
_atom_site_aniso_U_13
_atom_site_aniso_U_12
O3 0.0462(15) 0.0275(12) 0.0402(14) 0.0099(11) -0.0044(12) 0.0026(11)
C2 0.0345(19) 0.0270(17) 0.0374(19) 0.0024(15) -0.0002(15) 0.0100(14)
C4 0.068(3) 0.0311(19) 0.044(2) -0.0074(17) -0.008(2) 0.0134(19)
C5 0.076(3) 0.051(3) 0.038(2) -0.008(2) 0.009(2) 0.014(2)
C6 0.106(4) 0.039(2) 0.029(2) 0.0020(17) 0.009(2) 0.010(2)
N1 0.0433(17) 0.0226(14) 0.0258(14) 0.0007(11) 0.0038(12) 0.0042(12)
C7 0.0370(19) 0.0233(16) 0.0264(17) 0.0027(13) -0.0002(14) 0.0047(14)
C8 0.044(2) 0.0236(16) 0.0238(16) 0.0012(13) 0.0018(14) 0.0070(15)
O9 0.0451(15) 0.0223(12) 0.0487(15) -0.0021(11) -0.0047(12) 0.0048(11)
N10 0.0370(18) 0.0252(15) 0.0535(19) 0.0004(14) 0.0000(14) 0.0058(13)
C11 0.041(2) 0.0305(18) 0.049(2) -0.0020(17) 0.0079(17) 0.0022(16)
C12 0.044(3) 0.056(3) 0.092(4) 0.004(3) 0.011(2) 0.010(2)
C19 0.045(2) 0.056(2) 0.0314(19) 0.0023(18) -0.0012(17) 0.0144(19)
C20 0.047(2) 0.051(2) 0.037(2) 0.0092(18) 0.0066(18) 0.0072(19)
C21 0.043(2) 0.056(3) 0.037(2) 0.0006(19) 0.0001(18) 0.0009(19)
I3 0.05709(19) 0.0712(2) 0.03496(15) 0.00414(13) -0.00470(12) 0.01246(15)
F5 0.0780(18) 0.0678(17) 0.0510(15) 0.0218(13) 0.0053(13) -0.0050(14)
F6 0.0661(17) 0.0738(18) 0.0574(16) 0.0065(14) -0.0061(13) -0.0215(14)
C16 0.043(2) 0.072(3) 0.032(2) -0.005(2) 0.0021(17) 0.015(2)
C17 0.054(3) 0.068(3) 0.041(2) 0.005(2) 0.012(2) 0.016(2)
C18 0.047(2) 0.064(3) 0.039(2) -0.009(2) 0.0047(19) 0.013(2)
I2 0.0604(2) 0.0885(2) 0.03650(16) -0.00280(15) -0.00374(13) 0.01937(17)
F3 0.0786(19) 0.0778(19) 0.0540(16) 0.0113(14) 0.0074(14) 0.0078(15)
F4 0.0640(17) 0.0748(18) 0.0574(15) -0.0083(14) -0.0031(13) -0.0002(14)
C13 0.039(2) 0.0369(19) 0.0293(18) 0.0021(15) -0.0002(15) 0.0040(16)
C14 0.046(2) 0.0257(17) 0.0356(19) -0.0026(15) -0.0006(16) 0.0047(15)
C15 0.047(2) 0.0314(18) 0.037(2) 0.0072(16) -0.0016(17) 0.0085(16)
I1 0.0689(2) 0.04512(16) 0.03358(14) 0.00077(11) -0.00975(12) 0.01168(13)
F1 0.0764(17) 0.0327(11) 0.0477(13) -0.0052(10) -0.0110(12) 0.0084(11)
F2 0.0852(18) 0.0351(12) 0.0448(13) 0.0091(10) -0.0105(12) 0.0151(12)

loop_
_atom_type_symbol
_atom_type_description
_atom_type_scat_dispersion_real
_atom_type_scat_dispersion_imag
_atom_type_scat_source
C C 0.0033 0.0016 'International Tables Vol C Tables 4.2.6.8 and 6.1.1.4'
H H 0.0000 0.0000 'International Tables Vol C Tables 4.2.6.8 and 6.1.1.4'
N N 0.0061 0.0033 'International Tables Vol C Tables 4.2.6.8 and 6.1.1.4'
O O 0.0106 0.0060 'International Tables Vol C Tables 4.2.6.8 and 6.1.1.4'
F F 0.0171 0.0103 'International Tables Vol C Tables 4.2.6.8 and 6.1.1.4'
I I -0.4742 1.8119 'International Tables Vol C Tables 4.2.6.8 and 6.1.1.4'

loop_
_geom_angle_atom_site_label_1
_geom_angle_atom_site_label_2
_geom_angle_atom_site_label_3
_geom_angle
_geom_angle_site_symmetry_1
_geom_angle_site_symmetry_3
_geom_angle_publ_flag
O3 C2 C4 126.2(3) . . ?
O3 C2 N1 125.3(3) . . ?
N1 C2 C4 108.5(3) . . ?
C2 C4 H4A 110.6 . . ?
C2 C4 H4B 110.6 . . ?
H4A C4 H4B 108.8 . . ?
C5 C4 C2 105.5(3) . . ?
C5 C4 H4A 110.6 . . ?
C5 C4 H4B 110.6 . . ?
C4 C5 H5A 110.3 . . ?
C4 C5 H5B 110.3 . . ?
H5A C5 H5B 108.6 . . ?
C6 C5 C4 107.0(3) . . ?
C6 C5 H5A 110.3 . . ?
C6 C5 H5B 110.3 . . ?
C5 C6 H6A 110.8 . . ?
C5 C6 H6B 110.8 . . ?
H6A C6 H6B 108.9 . . ?
N1 C6 C5 104.8(3) . . ?
N1 C6 H6A 110.8 . . ?
N1 C6 H6B 110.8 . . ?
C2 N1 C6 113.6(3) . . ?
C2 N1 C7 124.4(3) . . ?
C6 N1 C7 121.8(3) . . ?
N1 C7 H7 106.8 . . ?
N1 C7 C8 111.6(3) . . ?
N1 C7 C11 112.1(3) . . ?
C8 C7 H7 106.8 . . ?
C11 C7 H7 106.8 . . ?
C11 C7 C8 112.2(3) . . ?
O9 C8 C7 119.6(3) . . ?
O9 C8 N10 122.4(3) . . ?
N10 C8 C7 118.0(3) . . ?
C8 N10 H10A 120.0 . . ?
C8 N10 H10B 120.0 . . ?
H10A N10 H10B 120.0 . . ?
C7 C11 H11A 108.9 . . ?
C7 C11 H11B 108.9 . . ?
H11A C11 H11B 107.8 . . ?
C12 C11 C7 113.2(3) . . ?
C12 C11 H11A 108.9 . . ?
C12 C11 H11B 108.9 . . ?
C11 C12 H12A 109.5 . . ?
C11 C12 H12B 109.5 . . ?
C11 C12 H12C 109.5 . . ?
H12A C12 H12B 109.5 . . ?
H12A C12 H12C 109.5 . . ?
H12B C12 H12C 109.5 . . ?
C20 C19 I3 121.5(3) . . ?
C21 C19 C20 116.4(4) 2_676 . ?
C21 C19 I3 122.0(3) 2_676 . ?
C21 C20 C19 121.1(4) . . ?
F5 C20 C19 119.3(4) . . ?
F5 C20 C21 119.6(4) . . ?
C20 C21 C19 122.5(4) . 2_676 ?
F6 C21 C19 119.7(3) . 2_676 ?
F6 C21 C20 117.8(4) . . ?
C17 C16 I2 121.1(4) . . ?
C18 C16 C17 116.7(4) 2_666 . ?
C18 C16 I2 122.2(3) 2_666 . ?
C18 C17 C16 121.0(4) . . ?
F3 C17 C16 120.2(4) . . ?
F3 C17 C18 118.8(4) . . ?
C17 C18 C16 122.2(4) . 2_666 ?
F4 C18 C16 119.4(4) . 2_666 ?
F4 C18 C17 118.4(4) . . ?
C14 C13 C15 117.2(3) . 2_766 ?
C14 C13 I1 121.7(2) . . ?
C15 C13 I1 121.1(3) 2_766 . ?
C15 C14 C13 121.7(3) . . ?
F1 C14 C13 119.9(3) . . ?
F1 C14 C15 118.4(3) . . ?
C14 C15 C13 121.1(3) . 2_766 ?
F2 C15 C13 119.9(3) . 2_766 ?
F2 C15 C14 118.9(3) . . ?

loop_
_geom_bond_atom_site_label_1
_geom_bond_atom_site_label_2
_geom_bond_distance
_geom_bond_site_symmetry_2
_geom_bond_publ_flag
O3 C2 1.229(4) . ?
C2 C4 1.499(5) . ?
C2 N1 1.339(4) . ?
C4 H4A 0.9700 . ?
C4 H4B 0.9700 . ?
C4 C5 1.497(6) . ?
C5 H5A 0.9700 . ?
C5 H5B 0.9700 . ?
C5 C6 1.489(5) . ?
C6 H6A 0.9700 . ?
C6 H6B 0.9700 . ?
C6 N1 1.458(4) . ?
N1 C7 1.459(4) . ?
C7 H7 0.9800 . ?
C7 C8 1.537(4) . ?
C7 C11 1.521(5) . ?
C8 O9 1.236(4) . ?
C8 N10 1.321(4) . ?
N10 H10A 0.8600 . ?
N10 H10B 0.8600 . ?
C11 H11A 0.9700 . ?
C11 H11B 0.9700 . ?
C11 C12 1.516(5) . ?
C12 H12A 0.9600 . ?
C12 H12B 0.9600 . ?
C12 H12C 0.9600 . ?
C19 C20 1.389(6) . ?
C19 C21 1.371(6) 2_676 ?
C19 I3 2.078(4) . ?
C20 C21 1.362(5) . ?
C20 F5 1.345(5) . ?
C21 C19 1.371(6) 2_676 ?
C21 F6 1.348(4) . ?
C16 C17 1.389(6) . ?
C16 C18 1.377(6) 2_666 ?
C16 I2 2.069(4) . ?
C17 C18 1.372(6) . ?
C17 F3 1.340(5) . ?
C18 C16 1.377(6) 2_666 ?
C18 F4 1.350(5) . ?
C13 C14 1.374(5) . ?
C13 C15 1.384(5) 2_766 ?
C13 I1 2.074(3) . ?
C14 C15 1.369(5) . ?
C14 F1 1.346(4) . ?
C15 C13 1.384(5) 2_766 ?
C15 F2 1.339(4) . ?

loop_
_geom_torsion_atom_site_label_1
_geom_torsion_atom_site_label_2
_geom_torsion_atom_site_label_3
_geom_torsion_atom_site_label_4
_geom_torsion
_geom_torsion_site_symmetry_1
_geom_torsion_site_symmetry_2
_geom_torsion_site_symmetry_3
_geom_torsion_site_symmetry_4
_geom_torsion_publ_flag
O3 C2 C4 C5 174.5(4) . . . . ?
O3 C2 N1 C6 -179.3(4) . . . . ?
O3 C2 N1 C7 -4.5(5) . . . . ?
C2 C4 C5 C6 8.6(5) . . . . ?
C2 N1 C7 C8 121.1(3) . . . . ?
C2 N1 C7 C11 -112.0(4) . . . . ?
C4 C2 N1 C6 1.7(4) . . . . ?
C4 C2 N1 C7 176.5(3) . . . . ?
C4 C5 C6 N1 -7.6(5) . . . . ?
C5 C6 N1 C2 3.8(5) . . . . ?
C5 C6 N1 C7 -171.1(3) . . . . ?
C6 N1 C7 C8 -64.5(4) . . . . ?
C6 N1 C7 C11 62.4(4) . . . . ?
N1 C2 C4 C5 -6.5(4) . . . . ?
N1 C7 C8 O9 145.9(3) . . . . ?
N1 C7 C8 N10 -36.3(4) . . . . ?
N1 C7 C11 C12 61.4(4) . . . . ?
C8 C7 C11 C12 -172.1(3) . . . . ?
C11 C7 C8 O9 19.1(4) . . . . ?
C11 C7 C8 N10 -163.1(3) . . . . ?
C19 C20 C21 C19 0.4(7) . . . 2_676 ?
C19 C20 C21 F6 178.9(3) . . . . ?
C21 C19 C20 C21 -0.4(6) 2_676 . . . ?
C21 C19 C20 F5 179.2(3) 2_676 . . . ?
I3 C19 C20 C21 180.0(3) . . . . ?
I3 C19 C20 F5 -0.4(5) . . . . ?
F5 C20 C21 C19 -179.2(4) . . . 2_676 ?
F5 C20 C21 F6 -0.7(6) . . . . ?
C16 C17 C18 C16 -0.8(7) . . . 2_666 ?
C16 C17 C18 F4 179.0(3) . . . . ?
C18 C16 C17 C18 0.7(6) 2_666 . . . ?
C18 C16 C17 F3 -179.9(3) 2_666 . . . ?
I2 C16 C17 C18 -179.7(3) . . . . ?
I2 C16 C17 F3 -0.3(5) . . . . ?
F3 C17 C18 C16 179.9(4) . . . 2_666 ?
F3 C17 C18 F4 -0.4(6) . . . . ?
C13 C14 C15 C13 -1.0(7) . . . 2_766 ?
C13 C14 C15 F2 179.3(3) . . . . ?
C15 C13 C14 C15 1.0(6) 2_766 . . . ?
C15 C13 C14 F1 -179.4(3) 2_766 . . . ?
I1 C13 C14 C15 179.6(3) . . . . ?
I1 C13 C14 F1 -0.8(5) . . . . ?
F1 C14 C15 C13 179.3(3) . . . 2_766 ?
F1 C14 C15 F2 -0.4(5) . . . . ?
